data_4104375
loop_
_publ_author_name
'Brandon R. Galan'
'Mateusz Pitak'
'Milan Gembicky'
'Jerome B. Keister'
'Steven T. Diver'

_publ_contact_author_address
;
Department of Chemistry
State University of New York at Buffalo
Buffalo, NY
14260-3000, USA
;
_publ_contact_author_email mpitak@buffalo.edu
_publ_contact_author_name 'Mateusz Pitak'
_publ_contact_author_phone (716)645-6800x2235
_publ_section_title
;
 Ligand-Promoted Carbene Insertion into the Aryl Substituent of an
 N-Heterocyclic Carbene Ligand in Ruthenium-Based Metathesis Catalysts
;
_journal_name_full 'Journal of the American Chemical Society'
_journal_page_first 6822
_journal_page_last 6832
_journal_paper_doi 10.1021/ja809984k
_journal_volume 131
_journal_year 2009
_chemical_formula_moiety 'C60 H73 Cl4 N4 P Ru, C H2 Cl2, C Cl2, C Cl2.04, C Cl1.96'
_chemical_formula_sum 'C64 H75 Cl12 N4 P Ru'
_chemical_formula_weight 1457.83
_chemical_name_systematic
; 
 ? 
;
_space_group_IT_number 2
_symmetry_cell_setting triclinic
_symmetry_space_group_name_Hall '-P 1'
_symmetry_space_group_name_H-M 'P -1'
_atom_sites_solution_hydrogens difmap
_atom_sites_solution_primary direct
_atom_sites_solution_secondary difmap
_audit_creation_method SHELXL-97
_cell_angle_alpha 79.5430(10)
_cell_angle_beta 75.8320(10)
_cell_angle_gamma 89.5330(10)
_cell_formula_units_Z 2
_cell_length_a 12.6750(3)
_cell_length_b 14.9214(4)
_cell_length_c 19.4499(5)
_cell_measurement_reflns_used 9263
_cell_measurement_temperature 90(2)
_cell_measurement_theta_max 26.4
_cell_measurement_theta_min 2.2
_cell_volume 3504.87(16)
_computing_cell_refinement 'APEX2 (Bruker, 2004)'
_computing_data_collection 'APEX2 (Bruker, 2004)'
_computing_data_reduction 'SAINT-Plus (Bruker, 2004)'
_computing_molecular_graphics 'Bruker SHELXTL'
_computing_publication_material 'Bruker SHELXTL'
_computing_structure_refinement 'SHELXL-97 (Sheldrick, 1997)'
_computing_structure_solution 'SHELXS-97 (Sheldrick, 1990)'
_diffrn_ambient_temperature 90(2)
_diffrn_measured_fraction_theta_full 0.993
_diffrn_measured_fraction_theta_max 0.993
_diffrn_measurement_device_type 'Bruker SMART APEX2'
_diffrn_measurement_method 'omega scan'
_diffrn_radiation_monochromator graphite
_diffrn_radiation_source 'fine-focus sealed tube'
_diffrn_radiation_type MoK\a
_diffrn_radiation_wavelength 0.71073
_diffrn_reflns_av_R_equivalents 0.0363
_diffrn_reflns_av_sigmaI/netI 0.0418
_diffrn_reflns_limit_h_max 16
_diffrn_reflns_limit_h_min -16
_diffrn_reflns_limit_k_max 19
_diffrn_reflns_limit_k_min -19
_diffrn_reflns_limit_l_max 25
_diffrn_reflns_limit_l_min -25
_diffrn_reflns_number 62709
_diffrn_reflns_theta_full 28.33
_diffrn_reflns_theta_max 28.33
_diffrn_reflns_theta_min 1.39
_diffrn_standards_decay_% 'not measured'
_diffrn_standards_interval_count 'not measured'
_diffrn_standards_number 0
_exptl_absorpt_coefficient_mu 0.745
_exptl_absorpt_correction_T_max 0.830
_exptl_absorpt_correction_T_min 0.758
_exptl_absorpt_correction_type multi-scan
_exptl_absorpt_process_details '(SADABS v2.10; Sheldrick, 1996)'
_exptl_crystal_colour yellow
_exptl_crystal_density_diffrn 1.381
_exptl_crystal_density_method 'not measured'
_exptl_crystal_description block
_exptl_crystal_F_000 1500.1
_exptl_crystal_size_max 0.3
_exptl_crystal_size_mid 0.26
_exptl_crystal_size_min 0.25
_refine_diff_density_max 5.139
_refine_diff_density_min -3.110
_refine_diff_density_rms 0.205
_refine_ls_extinction_method none
_refine_ls_goodness_of_fit_ref 1.024
_refine_ls_hydrogen_treatment constr
_refine_ls_matrix_type full
_refine_ls_number_parameters 746
_refine_ls_number_reflns 17343
_refine_ls_number_restraints 6
_refine_ls_restrained_S_all 1.025
_refine_ls_R_factor_all 0.1233
_refine_ls_R_factor_gt 0.0980
_refine_ls_shift/su_max 0.000
_refine_ls_shift/su_mean 0.000
_refine_ls_structure_factor_coef Fsqd
_refine_ls_weighting_details 'calc w=1/[\s^2^(Fo^2^)+(0.1588P)^2^+33.2087P] where P=(Fo^2^+2Fc^2^)/3'
_refine_ls_weighting_scheme calc
_refine_ls_wR_factor_gt 0.2626
_refine_ls_wR_factor_ref 0.2888
_reflns_number_gt 13365
_reflns_number_total 17343
_reflns_threshold_expression >2sigma(I)
_cod_data_source_file ja809984k_si_004.cif
_cod_data_source_block C8
_cod_original_cell_volume 3504.87(15)
_cod_original_formula_sum 'C64 H75 Cl12.00 N4 P Ru'
_cod_database_code 4104375

loop_
_symmetry_equiv_pos_as_xyz
'x, y, z'
'-x, -y, -z'

loop_
_atom_site_label
_atom_site_type_symbol
_atom_site_fract_x
_atom_site_fract_y
_atom_site_fract_z
_atom_site_U_iso_or_equiv
_atom_site_adp_type
_atom_site_occupancy
_atom_site_symmetry_multiplicity
_atom_site_calc_flag
_atom_site_refinement_flags
C1 C 0.1873(4) 0.7617(4) 0.1474(3) 0.0216(11) Uani 1 1 d .
C2 C 0.1590(5) 0.6709(4) 0.0534(3) 0.0211(11) Uani 1 1 d .
C3 C 0.1080(5) 0.7081(5) 0.0001(3) 0.0270(12) Uani 1 1 d .
H3 H 0.0830 0.7685 -0.0022 0.032 Uiso 1 1 calc R
C4 C 0.0935(5) 0.6570(5) -0.0499(4) 0.0338(15) Uani 1 1 d .
H4 H 0.0589 0.6819 -0.0869 0.041 Uiso 1 1 calc R
C5 C 0.1302(6) 0.5692(5) -0.0450(4) 0.0338(15) Uani 1 1 d .
C6 C 0.1815(6) 0.5315(5) 0.0073(4) 0.0361(15) Uani 1 1 d .
H6 H 0.2070 0.4713 0.0090 0.043 Uiso 1 1 calc R
C7 C 0.1958(5) 0.5823(5) 0.0576(4) 0.0296(13) Uani 1 1 d .
H7 H 0.2303 0.5570 0.0945 0.035 Uiso 1 1 calc R
C8 C 0.2006(4) 0.7975(4) 0.3393(3) 0.0198(10) Uani 1 1 d .
C9 C 0.2007(5) 0.7390(5) 0.4695(3) 0.0267(13) Uani 1 1 d .
C10 C 0.1271(6) 0.7611(5) 0.5288(3) 0.0308(14) Uani 1 1 d .
H10 H 0.0709 0.8021 0.5231 0.037 Uiso 1 1 calc R
C11 C 0.1382(7) 0.7208(6) 0.5978(4) 0.0411(18) Uani 1 1 d .
H11 H 0.0886 0.7345 0.6395 0.049 Uiso 1 1 calc R
C12 C 0.2191(7) 0.6626(7) 0.6052(4) 0.053(2) Uani 1 1 d .
C13 C 0.2913(8) 0.6396(9) 0.5463(5) 0.071(4) Uani 1 1 d .
H13 H 0.3466 0.5977 0.5524 0.085 Uiso 1 1 calc R
C14 C 0.2823(7) 0.6781(7) 0.4786(5) 0.053(2) Uani 1 1 d .
H14 H 0.3320 0.6631 0.4375 0.063 Uiso 1 1 calc R
C15 C 0.3380(4) 0.8858(4) 0.1898(3) 0.0153(9) Uani 1 1 d .
C16 C 0.3760(5) 0.8639(4) 0.0601(3) 0.0224(11) Uani 1 1 d .
C17 C 0.3125(5) 0.9025(4) 0.0136(3) 0.0235(12) Uani 1 1 d .
C18 C 0.3161(5) 0.8655(4) -0.0473(3) 0.0261(12) Uani 1 1 d .
H18 H 0.2740 0.8914 -0.0796 0.031 Uiso 1 1 calc R
C19 C 0.3795(5) 0.7912(5) -0.0626(3) 0.0292(13) Uani 1 1 d .
C20 C 0.4427(5) 0.7561(5) -0.0160(3) 0.0299(13) Uani 1 1 d .
H20 H 0.4867 0.7058 -0.0259 0.036 Uiso 1 1 calc R
C21 C 0.4437(5) 0.7922(5) 0.0453(3) 0.0249(12) Uani 1 1 d .
C22 C 0.4690(6) 0.9823(5) 0.0990(3) 0.0333(15) Uani 1 1 d .
H22A H 0.4528 1.0332 0.0632 0.040 Uiso 1 1 calc R
H22B H 0.5419 0.9598 0.0796 0.040 Uiso 1 1 calc R
C23 C 0.4617(6) 1.0113(6) 0.1710(3) 0.0400(19) Uani 1 1 d .
H23A H 0.5336 1.0098 0.1827 0.048 Uiso 1 1 calc R
H23B H 0.4334 1.0733 0.1711 0.048 Uiso 1 1 calc R
C24 C 0.3704(4) 0.9489(4) 0.2960(3) 0.0182(10) Uani 1 1 d .
C25 C 0.3088(4) 1.0319(4) 0.3167(3) 0.0190(10) Uani 1 1 d .
H25 H 0.2677 1.0520 0.2791 0.023 Uiso 1 1 calc R
C26 C 0.2236(4) 1.0069(4) 0.3880(3) 0.0209(11) Uani 1 1 d .
C27 C 0.2486(5) 0.9676(4) 0.4497(3) 0.0237(12) Uani 1 1 d .
H27 H 0.1910 0.9617 0.4922 0.028 Uiso 1 1 calc R
C28 C 0.3525(5) 0.9331(4) 0.4596(3) 0.0240(12) Uani 1 1 d .
C29 C 0.4274(5) 0.9003(4) 0.4094(3) 0.0259(12) Uani 1 1 d .
H29 H 0.4904 0.8782 0.4242 0.031 Uiso 1 1 calc R
C30 C 0.4265(4) 0.8936(4) 0.3358(3) 0.0201(11) Uani 1 1 d .
C31 C 0.3785(4) 1.1147(4) 0.3172(3) 0.0196(10) Uani 1 1 d .
C32 C 0.4879(5) 1.1119(4) 0.3177(3) 0.0236(11) Uani 1 1 d .
H32 H 0.5240 1.0560 0.3165 0.028 Uiso 1 1 calc R
C33 C 0.5456(5) 1.1903(4) 0.3198(3) 0.0274(12) Uani 1 1 d .
H33 H 0.6203 1.1869 0.3202 0.033 Uiso 1 1 calc R
C34 C 0.4957(6) 1.2721(5) 0.3212(4) 0.0316(14) Uani 1 1 d .
H34 H 0.5350 1.3250 0.3235 0.038 Uiso 1 1 calc R
C35 C 0.3867(6) 1.2766(5) 0.3193(5) 0.0440(19) Uani 1 1 d .
H35 H 0.3515 1.3331 0.3191 0.053 Uiso 1 1 calc R
C36 C 0.3292(5) 1.1981(5) 0.3175(4) 0.0362(16) Uani 1 1 d .
H36 H 0.2547 1.2017 0.3165 0.043 Uiso 1 1 calc R
C37 C 0.2421(6) 0.9811(5) 0.0288(3) 0.0315(14) Uani 1 1 d .
H37A H 0.2876 1.0371 0.0179 0.047 Uiso 1 1 calc R
H37B H 0.2027 0.9698 0.0798 0.047 Uiso 1 1 calc R
H37C H 0.1898 0.9878 -0.0013 0.047 Uiso 1 1 calc R
C38 C 0.3804(7) 0.7520(6) -0.1286(4) 0.0397(17) Uani 1 1 d .
H38A H 0.4544 0.7573 -0.1599 0.060 Uiso 1 1 calc R
H38B H 0.3311 0.7855 -0.1548 0.060 Uiso 1 1 calc R
H38C H 0.3564 0.6876 -0.1141 0.060 Uiso 1 1 calc R
C39 C 0.5163(5) 0.7545(6) 0.0933(4) 0.0384(17) Uani 1 1 d .
H39A H 0.5648 0.7108 0.0708 0.058 Uiso 1 1 calc R
H39B H 0.4716 0.7237 0.1401 0.058 Uiso 1 1 calc R
H39C H 0.5598 0.8044 0.1004 0.058 Uiso 1 1 calc R
C40 C 0.4959(5) 0.8213(5) 0.3042(4) 0.0287(13) Uani 1 1 d .
H40A H 0.4494 0.7689 0.3049 0.043 Uiso 1 1 calc R
H40B H 0.5486 0.8019 0.3329 0.043 Uiso 1 1 calc R
H40C H 0.5350 0.8462 0.2544 0.043 Uiso 1 1 calc R
C41 C 0.3694(6) 0.9286(6) 0.5345(4) 0.0378(16) Uani 1 1 d .
H41A H 0.4350 0.8950 0.5386 0.057 Uiso 1 1 calc R
H41B H 0.3062 0.8973 0.5704 0.057 Uiso 1 1 calc R
H41C H 0.3779 0.9905 0.5430 0.057 Uiso 1 1 calc R
C42 C 0.1088(5) 1.0333(5) 0.3875(4) 0.0300(14) Uani 1 1 d .
H42A H 0.0608 1.0128 0.4356 0.045 Uiso 1 1 calc R
H42B H 0.0842 1.0045 0.3524 0.045 Uiso 1 1 calc R
H42C H 0.1067 1.0997 0.3741 0.045 Uiso 1 1 calc R
C43 C 0.0199(5) 0.5950(4) 0.3154(3) 0.0266(12) Uani 1 1 d .
H43 H -0.0576 0.5719 0.3335 0.032 Uiso 1 1 calc R
C44 C 0.0737(5) 0.5471(4) 0.2520(4) 0.0280(13) Uani 1 1 d .
H44A H 0.0337 0.5608 0.2137 0.034 Uiso 1 1 calc R
H44B H 0.1497 0.5710 0.2312 0.034 Uiso 1 1 calc R
C45 C 0.0733(6) 0.4445(5) 0.2771(4) 0.0360(15) Uani 1 1 d .
H45A H 0.1125 0.4161 0.2364 0.043 Uiso 1 1 calc R
H45B H -0.0028 0.4198 0.2923 0.043 Uiso 1 1 calc R
C46 C 0.1271(7) 0.4196(5) 0.3399(4) 0.0396(16) Uani 1 1 d .
H46A H 0.1218 0.3526 0.3564 0.048 Uiso 1 1 calc R
H46B H 0.2052 0.4386 0.3234 0.048 Uiso 1 1 calc R
C47 C 0.0729(6) 0.4656(5) 0.4027(4) 0.0362(15) Uani 1 1 d .
H47A H 0.1111 0.4504 0.4417 0.043 Uiso 1 1 calc R
H47B H -0.0037 0.4426 0.4220 0.043 Uiso 1 1 calc R
C48 C 0.0758(5) 0.5693(5) 0.3780(4) 0.0307(13) Uani 1 1 d .
H48A H 0.1524 0.5928 0.3620 0.037 Uiso 1 1 calc R
H48B H 0.0383 0.5980 0.4190 0.037 Uiso 1 1 calc R
C49 C -0.0663(5) 0.7320(5) 0.2200(4) 0.0307(14) Uani 1 1 d .
H49 H -0.0314 0.6932 0.1845 0.037 Uiso 1 1 calc R
C50 C -0.1853(6) 0.6938(6) 0.2497(5) 0.047(2) Uani 1 1 d .
H50A H -0.1857 0.6296 0.2744 0.057 Uiso 1 1 calc R
H50B H -0.2254 0.7294 0.2854 0.057 Uiso 1 1 calc R
C51 C -0.2420(6) 0.6990(8) 0.1876(6) 0.064(3) Uani 1 1 d .
H51A H -0.2082 0.6559 0.1562 0.077 Uiso 1 1 calc R
H51B H -0.3196 0.6796 0.2080 0.077 Uiso 1 1 calc R
C52 C -0.2352(6) 0.7938(8) 0.1422(5) 0.056(3) Uani 1 1 d .
H52A H -0.2773 0.8357 0.1717 0.067 Uiso 1 1 calc R
H52B H -0.2679 0.7921 0.1011 0.067 Uiso 1 1 calc R
C53 C -0.1174(6) 0.8297(7) 0.1136(4) 0.047(2) Uani 1 1 d .
H53A H -0.1154 0.8929 0.0867 0.057 Uiso 1 1 calc R
H53B H -0.0771 0.7916 0.0799 0.057 Uiso 1 1 calc R
C54 C -0.0625(6) 0.8280(5) 0.1756(4) 0.0335(15) Uani 1 1 d .
H54A H 0.0143 0.8500 0.1558 0.040 Uiso 1 1 calc R
H54B H -0.0996 0.8697 0.2072 0.040 Uiso 1 1 calc R
C55 C -0.0641(5) 0.7536(5) 0.3723(3) 0.0278(13) Uani 1 1 d .
H55 H -0.0123 0.7561 0.4034 0.033 Uiso 1 1 calc R
C56 C -0.1049(5) 0.8510(5) 0.3579(4) 0.0316(14) Uani 1 1 d .
H56A H -0.0431 0.8929 0.3296 0.038 Uiso 1 1 calc R
H56B H -0.1594 0.8523 0.3290 0.038 Uiso 1 1 calc R
C57 C -0.1563(6) 0.8837(5) 0.4284(4) 0.0364(16) Uani 1 1 d .
H57A H -0.1002 0.8877 0.4554 0.044 Uiso 1 1 calc R
H57B H -0.1842 0.9455 0.4173 0.044 Uiso 1 1 calc R
C58 C -0.2490(6) 0.8192(5) 0.4748(4) 0.0372(16) Uani 1 1 d .
H58A H -0.2784 0.8399 0.5211 0.045 Uiso 1 1 calc R
H58B H -0.3084 0.8198 0.4498 0.045 Uiso 1 1 calc R
C59 C -0.2105(6) 0.7247(6) 0.4892(4) 0.0431(18) Uani 1 1 d .
H59A H -0.2728 0.6835 0.5179 0.052 Uiso 1 1 calc R
H59B H -0.1562 0.7235 0.5183 0.052 Uiso 1 1 calc R
C60 C -0.1588(6) 0.6893(5) 0.4192(4) 0.0374(16) Uani 1 1 d .
H60A H -0.1318 0.6274 0.4315 0.045 Uiso 1 1 calc R
H60B H -0.2145 0.6851 0.3920 0.045 Uiso 1 1 calc R
C61 C 0.5064(8) 0.5564(6) 0.3481(6) 0.053(2) Uani 1 1 d .
H61A H 0.4774 0.6074 0.3187 0.064 Uiso 1 1 calc .
H61B H 0.5609 0.5260 0.3150 0.064 Uiso 1 1 calc .
C62 C 0.8769(10) 0.0603(9) 0.2223(8) 0.081(4) Uani 1 1 d .
C63 C 0.4458(12) 0.5014(17) 0.1517(17) 0.199(15) Uani 1 1 d .
C64 C 0.1876(13) 0.1804(8) 0.1316(7) 0.086(4) Uani 1 1 d D
Cl1 Cl 0.11855(11) 0.94917(10) 0.22195(7) 0.0218(3) Uani 1 1 d .
Cl2 Cl 0.31121(11) 0.66752(10) 0.25090(8) 0.0246(3) Uani 1 1 d .
Cl3 Cl 0.11288(18) 0.50559(17) -0.10882(12) 0.0536(6) Uani 1 1 d .
Cl4 Cl 0.2312(2) 0.6122(2) 0.69115(12) 0.0767(10) Uani 1 1 d .
Cl5 Cl 0.56918(18) 0.59934(16) 0.40761(15) 0.0579(6) Uani 1 1 d .
Cl6 Cl 0.3996(2) 0.47793(16) 0.39662(17) 0.0645(7) Uani 1 1 d .
Cl7 Cl 0.9353(3) 0.0881(3) 0.1266(2) 0.0730(7) Uani 0.759(6) 1 d P
Cl8 Cl 0.8671(6) 0.1250(6) 0.2908(5) 0.0730(7) Uani 0.383(6) 1 d P
Cl9 Cl 0.7436(2) 0.0111(2) 0.2423(2) 0.0730(7) Uani 0.899(7) 1 d P
Cl10 Cl 0.5817(3) 0.4984(2) 0.1646(3) 0.0823(9) Uani 0.864(7) 1 d P
Cl11 Cl 0.4533(7) 0.4842(5) 0.0785(6) 0.0823(9) Uani 0.375(7) 1 d P
Cl12 Cl 0.3698(4) 0.4164(3) 0.1420(3) 0.0823(9) Uani 0.723(7) 1 d P
Cl13 Cl 0.3173(4) 0.1865(4) 0.1196(3) 0.0697(7) Uani 0.590(3) 1 d PD
Cl13A Cl 0.2646(6) 0.2426(5) 0.1713(4) 0.0697(7) Uani 0.410(3) 1 d PD
Cl14 Cl 0.1120(4) 0.2453(4) 0.1946(3) 0.0697(7) Uani 0.590(3) 1 d PD
Cl14A Cl 0.1780(6) 0.2376(5) 0.0441(4) 0.0697(7) Uani 0.410(3) 1 d PD
N1 N 0.1745(4) 0.7223(4) 0.1032(3) 0.0231(10) Uani 1 1 d .
N2 N 0.1959(4) 0.7768(4) 0.4001(3) 0.0235(10) Uani 1 1 d .
N3 N 0.3846(4) 0.9084(4) 0.1185(3) 0.0232(10) Uani 1 1 d .
N4 N 0.3846(4) 0.9420(3) 0.2219(2) 0.0196(9) Uani 1 1 d .
P1 P 0.01927(11) 0.72009(11) 0.28740(8) 0.0211(3) Uani 1 1 d .
Ru1 Ru 0.19871(3) 0.79977(3) 0.23789(2) 0.01521(13) Uani 1 1 d .

loop_
_atom_site_aniso_label
_atom_site_aniso_U_11
_atom_site_aniso_U_22
_atom_site_aniso_U_33
_atom_site_aniso_U_23
_atom_site_aniso_U_13
_atom_site_aniso_U_12
C1 0.015(2) 0.027(3) 0.023(3) -0.007(2) -0.002(2) -0.004(2)
C2 0.022(3) 0.024(3) 0.021(2) -0.010(2) -0.006(2) -0.003(2)
C3 0.027(3) 0.029(3) 0.028(3) -0.010(2) -0.008(2) -0.001(2)
C4 0.027(3) 0.051(4) 0.028(3) -0.016(3) -0.010(3) 0.002(3)
C5 0.031(3) 0.042(4) 0.031(3) -0.022(3) -0.003(3) -0.008(3)
C6 0.039(4) 0.032(4) 0.038(4) -0.017(3) -0.004(3) 0.002(3)
C7 0.031(3) 0.029(3) 0.031(3) -0.011(3) -0.007(3) 0.003(3)
C8 0.015(2) 0.023(3) 0.020(3) -0.004(2) -0.0025(19) -0.002(2)
C9 0.024(3) 0.033(3) 0.022(3) 0.003(2) -0.009(2) -0.009(2)
C10 0.031(3) 0.036(4) 0.023(3) -0.004(3) -0.005(2) -0.010(3)
C11 0.047(4) 0.049(4) 0.024(3) 0.000(3) -0.008(3) -0.020(4)
C12 0.042(4) 0.084(7) 0.028(4) 0.022(4) -0.019(3) -0.023(4)
C13 0.038(5) 0.106(9) 0.049(5) 0.031(6) -0.006(4) 0.018(5)
C14 0.039(4) 0.066(6) 0.040(4) 0.015(4) -0.002(3) 0.011(4)
C15 0.013(2) 0.020(2) 0.015(2) -0.0048(19) -0.0047(17) 0.0010(18)
C16 0.020(3) 0.032(3) 0.016(2) -0.008(2) -0.001(2) -0.008(2)
C17 0.025(3) 0.028(3) 0.017(2) -0.005(2) -0.003(2) -0.009(2)
C18 0.029(3) 0.033(3) 0.017(3) -0.005(2) -0.006(2) -0.010(2)
C19 0.032(3) 0.037(3) 0.019(3) -0.013(2) 0.000(2) -0.011(3)
C20 0.028(3) 0.036(3) 0.025(3) -0.013(3) 0.001(2) -0.001(3)
C21 0.017(2) 0.036(3) 0.021(3) -0.009(2) 0.000(2) -0.004(2)
C22 0.032(3) 0.045(4) 0.019(3) -0.011(3) 0.004(2) -0.022(3)
C23 0.044(4) 0.054(5) 0.018(3) -0.011(3) 0.004(3) -0.032(4)
C24 0.015(2) 0.024(3) 0.016(2) -0.007(2) -0.0021(18) -0.004(2)
C25 0.015(2) 0.027(3) 0.016(2) -0.005(2) -0.0064(19) 0.002(2)
C26 0.016(2) 0.026(3) 0.023(3) -0.012(2) -0.003(2) -0.002(2)
C27 0.024(3) 0.029(3) 0.018(2) -0.010(2) -0.001(2) -0.005(2)
C28 0.031(3) 0.026(3) 0.017(2) -0.004(2) -0.007(2) -0.004(2)
C29 0.026(3) 0.028(3) 0.026(3) -0.003(2) -0.011(2) -0.002(2)
C30 0.016(2) 0.023(3) 0.023(3) -0.007(2) -0.005(2) -0.002(2)
C31 0.020(3) 0.022(3) 0.017(2) -0.006(2) -0.0034(19) 0.002(2)
C32 0.025(3) 0.023(3) 0.026(3) -0.008(2) -0.011(2) 0.002(2)
C33 0.028(3) 0.029(3) 0.029(3) -0.005(2) -0.014(2) -0.005(2)
C34 0.037(3) 0.025(3) 0.031(3) -0.008(3) -0.004(3) -0.006(3)
C35 0.034(4) 0.022(3) 0.071(5) -0.012(3) 0.001(4) 0.000(3)
C36 0.019(3) 0.028(3) 0.056(4) -0.005(3) -0.002(3) 0.000(2)
C37 0.038(3) 0.033(3) 0.022(3) -0.006(2) -0.005(3) 0.002(3)
C38 0.053(4) 0.045(4) 0.024(3) -0.019(3) -0.006(3) -0.011(3)
C39 0.020(3) 0.063(5) 0.033(3) -0.014(3) -0.005(3) 0.004(3)
C40 0.024(3) 0.029(3) 0.037(3) -0.013(3) -0.010(2) 0.007(2)
C41 0.037(4) 0.058(5) 0.021(3) -0.005(3) -0.012(3) -0.002(3)
C42 0.017(3) 0.043(4) 0.032(3) -0.017(3) -0.002(2) 0.000(2)
C43 0.020(3) 0.025(3) 0.033(3) -0.009(2) 0.001(2) -0.005(2)
C44 0.024(3) 0.027(3) 0.034(3) -0.013(3) -0.001(2) -0.004(2)
C45 0.030(3) 0.030(3) 0.047(4) -0.014(3) -0.001(3) -0.003(3)
C46 0.040(4) 0.027(3) 0.047(4) -0.007(3) -0.003(3) 0.002(3)
C47 0.034(3) 0.029(3) 0.039(4) -0.003(3) 0.001(3) -0.001(3)
C48 0.027(3) 0.028(3) 0.032(3) -0.004(3) 0.002(2) -0.002(2)
C49 0.016(3) 0.042(4) 0.042(4) -0.025(3) -0.008(2) -0.001(2)
C50 0.016(3) 0.062(5) 0.071(6) -0.034(4) -0.008(3) -0.005(3)
C51 0.022(3) 0.101(8) 0.092(7) -0.068(7) -0.020(4) -0.001(4)
C52 0.027(4) 0.095(8) 0.062(5) -0.038(5) -0.026(4) 0.013(4)
C53 0.030(4) 0.091(7) 0.037(4) -0.032(4) -0.023(3) 0.018(4)
C54 0.027(3) 0.050(4) 0.033(3) -0.019(3) -0.016(3) 0.008(3)
C55 0.018(3) 0.034(3) 0.030(3) -0.013(3) 0.002(2) -0.005(2)
C56 0.026(3) 0.035(4) 0.033(3) -0.011(3) -0.001(3) 0.002(3)
C57 0.036(4) 0.036(4) 0.034(3) -0.017(3) 0.005(3) -0.004(3)
C58 0.027(3) 0.043(4) 0.037(4) -0.018(3) 0.007(3) -0.004(3)
C59 0.034(4) 0.047(4) 0.039(4) -0.012(3) 0.012(3) -0.007(3)
C60 0.024(3) 0.034(4) 0.045(4) -0.012(3) 0.010(3) -0.006(3)
C61 0.055(5) 0.041(5) 0.063(6) -0.006(4) -0.016(4) 0.001(4)
C62 0.064(7) 0.093(9) 0.123(11) -0.066(8) -0.058(7) 0.044(6)
C63 0.053(8) 0.22(2) 0.36(4) -0.24(3) 0.021(13) -0.028(11)
C64 0.138(12) 0.055(6) 0.094(9) -0.035(6) -0.067(9) 0.035(7)
Cl1 0.0179(6) 0.0247(7) 0.0243(6) -0.0066(5) -0.0066(5) 0.0058(5)
Cl2 0.0169(6) 0.0220(7) 0.0345(7) -0.0056(5) -0.0055(5) 0.0028(5)
Cl3 0.0535(12) 0.0683(14) 0.0493(11) -0.0424(11) -0.0088(9) -0.0090(10)
Cl4 0.0532(13) 0.126(2) 0.0387(11) 0.0366(13) -0.0248(10) -0.0334(14)
Cl5 0.0400(10) 0.0519(12) 0.0807(16) 0.0095(11) -0.0287(11) -0.0082(9)
Cl6 0.0660(15) 0.0366(11) 0.0959(19) -0.0106(11) -0.0302(14) -0.0112(10)
Cl7 0.0515(11) 0.0812(15) 0.0975(17) -0.0171(13) -0.0398(11) 0.0246(10)
Cl8 0.0515(11) 0.0812(15) 0.0975(17) -0.0171(13) -0.0398(11) 0.0246(10)
Cl9 0.0515(11) 0.0812(15) 0.0975(17) -0.0171(13) -0.0398(11) 0.0246(10)
Cl10 0.0688(15) 0.0520(13) 0.124(2) -0.0200(13) -0.0167(15) 0.0092(11)
Cl11 0.0688(15) 0.0520(13) 0.124(2) -0.0200(13) -0.0167(15) 0.0092(11)
Cl12 0.0688(15) 0.0520(13) 0.124(2) -0.0200(13) -0.0167(15) 0.0092(11)
Cl13 0.0710(16) 0.0812(18) 0.0638(15) -0.0343(14) -0.0150(13) 0.0164(14)
Cl13A 0.0710(16) 0.0812(18) 0.0638(15) -0.0343(14) -0.0150(13) 0.0164(14)
Cl14 0.0710(16) 0.0812(18) 0.0638(15) -0.0343(14) -0.0150(13) 0.0164(14)
Cl14A 0.0710(16) 0.0812(18) 0.0638(15) -0.0343(14) -0.0150(13) 0.0164(14)
N1 0.020(2) 0.028(3) 0.024(2) -0.010(2) -0.0066(18) -0.0039(19)
N2 0.022(2) 0.029(3) 0.020(2) -0.0033(19) -0.0057(18) -0.0058(19)
N3 0.022(2) 0.032(3) 0.016(2) -0.0102(19) -0.0017(18) -0.011(2)
N4 0.016(2) 0.028(2) 0.015(2) -0.0060(18) -0.0019(16) -0.0056(18)
P1 0.0130(6) 0.0247(7) 0.0259(7) -0.0099(6) -0.0014(5) -0.0015(5)
Ru1 0.0110(2) 0.0199(2) 0.0159(2) -0.00600(15) -0.00350(14) 0.00032(14)

loop_
_atom_type_symbol
_atom_type_description
_atom_type_scat_dispersion_real
_atom_type_scat_dispersion_imag
_atom_type_scat_source
C C 0.0033 0.0016 'International Tables Vol C Tables 4.2.6.8 and 6.1.1.4'
Cl Cl 0.1484 0.1585 'International Tables Vol C Tables 4.2.6.8 and 6.1.1.4'
N N 0.0061 0.0033 'International Tables Vol C Tables 4.2.6.8 and 6.1.1.4'
P P 0.1023 0.0942 'International Tables Vol C Tables 4.2.6.8 and 6.1.1.4'
Ru Ru -1.2594 0.8363 'International Tables Vol C Tables 4.2.6.8 and 6.1.1.4'
H H 0.0000 0.0000 'International Tables Vol C Tables 4.2.6.8 and 6.1.1.4'

loop_
_geom_angle_atom_site_label_1
_geom_angle_atom_site_label_2
_geom_angle_atom_site_label_3
_geom_angle
N1 C1 Ru1 166.2(5)
C3 C2 N1 119.9(6)
C3 C2 C7 120.7(5)
N1 C2 C7 119.4(6)
C2 C3 C4 119.8(6)
C2 C3 H3 120.1
C4 C3 H3 120.1
C5 C4 C3 118.8(6)
C5 C4 H4 120.6
C3 C4 H4 120.6
C6 C5 C4 122.1(6)
C6 C5 Cl3 119.4(6)
C4 C5 Cl3 118.5(6)
C5 C6 C7 119.3(7)
C5 C6 H6 120.4
C7 C6 H6 120.4
C6 C7 C2 119.3(6)
C6 C7 H7 120.3
C2 C7 H7 120.3
N2 C8 Ru1 165.3(5)
N2 C9 C10 121.2(6)
N2 C9 C14 118.3(6)
C10 C9 C14 120.5(6)
C9 C10 C11 118.0(7)
C9 C10 H10 121.0
C11 C10 H10 121.0
C12 C11 C10 120.4(7)
C12 C11 H11 119.8
C10 C11 H11 119.8
C11 C12 C13 121.6(7)
C11 C12 Cl4 120.0(7)
C13 C12 Cl4 118.4(7)
C14 C13 C12 119.0(9)
C14 C13 H13 120.5
C12 C13 H13 120.5
C13 C14 C9 120.5(8)
C13 C14 H14 119.7
C9 C14 H14 119.7
N3 C15 N4 106.3(5)
N3 C15 Ru1 126.0(4)
N4 C15 Ru1 126.5(4)
C21 C16 C17 121.6(5)
C21 C16 N3 118.8(5)
C17 C16 N3 118.9(6)
C18 C17 C16 118.0(6)
C18 C17 C37 120.6(6)
C16 C17 C37 121.4(5)
C17 C18 C19 122.1(6)
C17 C18 H18 118.9
C19 C18 H18 118.9
C20 C19 C18 118.1(6)
C20 C19 C38 121.2(7)
C18 C19 C38 120.8(6)
C19 C20 C21 122.0(6)
C19 C20 H20 119.0
C21 C20 H20 119.0
C16 C21 C20 118.1(6)
C16 C21 C39 121.3(6)
C20 C21 C39 120.6(6)
N3 C22 C23 102.3(5)
N3 C22 H22A 111.3
C23 C22 H22A 111.3
N3 C22 H22B 111.3
C23 C22 H22B 111.3
H22A C22 H22B 109.2
N4 C23 C22 102.4(5)
N4 C23 H23A 111.3
C22 C23 H23A 111.3
N4 C23 H23B 111.3
C22 C23 H23B 111.3
H23A C23 H23B 109.2
C30 C24 N4 118.5(5)
C30 C24 C25 126.5(5)
N4 C24 C25 113.9(5)
C26 C25 C24 111.4(5)
C26 C25 C31 110.3(4)
C24 C25 C31 116.1(4)
C26 C25 H25 106.1
C24 C25 H25 106.1
C31 C25 H25 106.1
C27 C26 C42 120.8(5)
C27 C26 C25 122.7(5)
C42 C26 C25 116.4(5)
C26 C27 C28 128.3(5)
C26 C27 H27 115.9
C28 C27 H27 115.9
C29 C28 C27 124.6(5)
C29 C28 C41 120.0(6)
C27 C28 C41 115.2(5)
C28 C29 C30 129.7(6)
C28 C29 H29 115.2
C30 C29 H29 115.2
C24 C30 C29 123.6(5)
C24 C30 C40 120.5(5)
C29 C30 C40 115.9(5)
C36 C31 C32 117.9(6)
C36 C31 C25 117.9(5)
C32 C31 C25 124.3(5)
C31 C32 C33 120.9(6)
C31 C32 H32 119.6
C33 C32 H32 119.6
C34 C33 C32 120.8(6)
C34 C33 H33 119.6
C32 C33 H33 119.6
C33 C34 C35 119.1(6)
C33 C34 H34 120.5
C35 C34 H34 120.5
C34 C35 C36 119.9(7)
C34 C35 H35 120.0
C36 C35 H35 120.0
C31 C36 C35 121.4(6)
C31 C36 H36 119.3
C35 C36 H36 119.3
C17 C37 H37A 109.5
C17 C37 H37B 109.5
H37A C37 H37B 109.5
C17 C37 H37C 109.5
H37A C37 H37C 109.5
H37B C37 H37C 109.5
C19 C38 H38A 109.5
C19 C38 H38B 109.5
H38A C38 H38B 109.5
C19 C38 H38C 109.5
H38A C38 H38C 109.5
H38B C38 H38C 109.5
C21 C39 H39A 109.5
C21 C39 H39B 109.5
H39A C39 H39B 109.5
C21 C39 H39C 109.5
H39A C39 H39C 109.5
H39B C39 H39C 109.5
C30 C40 H40A 109.5
C30 C40 H40B 109.5
H40A C40 H40B 109.5
C30 C40 H40C 109.5
H40A C40 H40C 109.5
H40B C40 H40C 109.5
C28 C41 H41A 109.5
C28 C41 H41B 109.5
H41A C41 H41B 109.5
C28 C41 H41C 109.5
H41A C41 H41C 109.5
H41B C41 H41C 109.5
C26 C42 H42A 109.5
C26 C42 H42B 109.5
H42A C42 H42B 109.5
C26 C42 H42C 109.5
H42A C42 H42C 109.5
H42B C42 H42C 109.5
C48 C43 C44 110.4(5)
C48 C43 P1 111.0(4)
C44 C43 P1 112.5(4)
C48 C43 H43 107.6
C44 C43 H43 107.6
P1 C43 H43 107.6
C45 C44 C43 111.0(6)
C45 C44 H44A 109.4
C43 C44 H44A 109.4
C45 C44 H44B 109.4
C43 C44 H44B 109.4
H44A C44 H44B 108.0
C44 C45 C46 111.8(6)
C44 C45 H45A 109.3
C46 C45 H45A 109.3
C44 C45 H45B 109.3
C46 C45 H45B 109.3
H45A C45 H45B 107.9
C47 C46 C45 111.2(6)
C47 C46 H46A 109.4
C45 C46 H46A 109.4
C47 C46 H46B 109.4
C45 C46 H46B 109.4
H46A C46 H46B 108.0
C46 C47 C48 110.5(6)
C46 C47 H47A 109.5
C48 C47 H47A 109.5
C46 C47 H47B 109.5
C48 C47 H47B 109.5
H47A C47 H47B 108.1
C47 C48 C43 110.8(6)
C47 C48 H48A 109.5
C43 C48 H48A 109.5
C47 C48 H48B 109.5
C43 C48 H48B 109.5
H48A C48 H48B 108.1
C54 C49 C50 110.8(6)
C54 C49 P1 114.0(4)
C50 C49 P1 115.8(6)
C54 C49 H49 105.0
C50 C49 H49 105.0
P1 C49 H49 105.0
C51 C50 C49 110.2(7)
C51 C50 H50A 109.6
C49 C50 H50A 109.6
C51 C50 H50B 109.6
C49 C50 H50B 109.6
H50A C50 H50B 108.1
C52 C51 C50 113.1(7)
C52 C51 H51A 109.0
C50 C51 H51A 109.0
C52 C51 H51B 109.0
C50 C51 H51B 109.0
H51A C51 H51B 107.8
C51 C52 C53 111.1(7)
C51 C52 H52A 109.4
C53 C52 H52A 109.4
C51 C52 H52B 109.4
C53 C52 H52B 109.4
H52A C52 H52B 108.0
C52 C53 C54 110.7(7)
C52 C53 H53A 109.5
C54 C53 H53A 109.5
C52 C53 H53B 109.5
C54 C53 H53B 109.5
H53A C53 H53B 108.1
C49 C54 C53 111.4(6)
C49 C54 H54A 109.3
C53 C54 H54A 109.3
C49 C54 H54B 109.3
C53 C54 H54B 109.3
H54A C54 H54B 108.0
C60 C55 C56 109.4(5)
C60 C55 P1 118.4(5)
C56 C55 P1 111.7(5)
C60 C55 H55 105.4
C56 C55 H55 105.4
P1 C55 H55 105.4
C57 C56 C55 111.4(6)
C57 C56 H56A 109.3
C55 C56 H56A 109.3
C57 C56 H56B 109.3
C55 C56 H56B 109.3
H56A C56 H56B 108.0
C58 C57 C56 111.0(6)
C58 C57 H57A 109.4
C56 C57 H57A 109.4
C58 C57 H57B 109.4
C56 C57 H57B 109.4
H57A C57 H57B 108.0
C59 C58 C57 110.6(6)
C59 C58 H58A 109.5
C57 C58 H58A 109.5
C59 C58 H58B 109.5
C57 C58 H58B 109.5
H58A C58 H58B 108.1
C58 C59 C60 112.5(7)
C58 C59 H59A 109.1
C60 C59 H59A 109.1
C58 C59 H59B 109.1
C60 C59 H59B 109.1
H59A C59 H59B 107.8
C55 C60 C59 110.4(6)
C55 C60 H60A 109.6
C59 C60 H60A 109.6
C55 C60 H60B 109.6
C59 C60 H60B 109.6
H60A C60 H60B 108.1
Cl6 C61 Cl5 110.5(6)
Cl6 C61 H61A 109.5
Cl5 C61 H61A 109.5
Cl6 C61 H61B 109.5
Cl5 C61 H61B 109.5
H61A C61 H61B 108.1
Cl8 C62 Cl9 102.3(7)
Cl8 C62 Cl7 131.3(9)
Cl9 C62 Cl7 111.6(6)
Cl11 C63 Cl12 61.5(7)
Cl11 C63 Cl10 107.1(10)
Cl12 C63 Cl10 128.5(15)
Cl13 C64 Cl13A 51.3(5)
Cl13 C64 Cl14 115.4(7)
Cl13A C64 Cl14 64.1(5)
Cl13 C64 Cl14A 99.1(9)
Cl13A C64 Cl14A 113.1(8)
Cl14 C64 Cl14A 106.2(6)
Cl13A Cl13 C64 69.4(5)
Cl13 Cl13A C64 59.2(6)
Cl13 Cl13A Cl14 118.3(5)
C64 Cl13A Cl14 59.0(5)
C64 Cl14 Cl13A 56.9(5)
C1 N1 C2 176.8(6)
C8 N2 C9 169.9(6)
C15 N3 C16 130.1(5)
C15 N3 C22 114.3(5)
C16 N3 C22 114.9(5)
C15 N4 C24 131.9(5)
C15 N4 C23 114.1(5)
C24 N4 C23 113.9(5)
C43 P1 C49 102.0(3)
C43 P1 C55 101.2(3)
C49 P1 C55 108.2(3)
C43 P1 Ru1 116.3(2)
C49 P1 Ru1 112.7(2)
C55 P1 Ru1 115.1(2)
C8 Ru1 C1 162.5(2)
C8 Ru1 C15 97.4(2)
C1 Ru1 C15 95.4(2)
C8 Ru1 Cl2 83.06(17)
C1 Ru1 Cl2 84.70(18)
C15 Ru1 Cl2 90.99(15)
C8 Ru1 Cl1 94.79(17)
C1 Ru1 Cl1 99.56(18)
C15 Ru1 Cl1 78.48(15)
Cl2 Ru1 Cl1 168.92(5)
C8 Ru1 P1 85.75(16)
C1 Ru1 P1 83.54(16)
C15 Ru1 P1 170.80(15)
Cl2 Ru1 P1 97.99(5)
Cl1 Ru1 P1 92.66(5)

loop_
_geom_bond_atom_site_label_1
_geom_bond_atom_site_label_2
_geom_bond_distance
C1 N1 1.169(8)
C1 Ru1 1.982(6)
C2 C3 1.385(9)
C2 N1 1.389(7)
C2 C7 1.392(9)
C3 C4 1.385(9)
C3 H3 0.9500
C4 C5 1.382(11)
C4 H4 0.9500
C5 C6 1.372(11)
C5 Cl3 1.748(7)
C6 C7 1.386(9)
C6 H6 0.9500
C7 H7 0.9500
C8 N2 1.154(8)
C8 Ru1 1.974(6)
C9 N2 1.380(7)
C9 C10 1.383(9)
C9 C14 1.394(11)
C10 C11 1.407(9)
C10 H10 0.9500
C11 C12 1.357(13)
C11 H11 0.9500
C12 C13 1.376(15)
C12 Cl4 1.746(7)
C13 C14 1.369(12)
C13 H13 0.9500
C14 H14 0.9500
C15 N3 1.349(7)
C15 N4 1.350(7)
C15 Ru1 2.105(5)
C16 C21 1.393(9)
C16 C17 1.400(9)
C16 N3 1.441(7)
C17 C18 1.385(8)
C17 C37 1.496(9)
C18 C19 1.397(10)
C18 H18 0.9500
C19 C20 1.384(10)
C19 C38 1.501(8)
C20 C21 1.397(8)
C20 H20 0.9500
C21 C39 1.502(9)
C22 N3 1.474(8)
C22 C23 1.521(8)
C22 H22A 0.9900
C22 H22B 0.9900
C23 N4 1.474(8)
C23 H23A 0.9900
C23 H23B 0.9900
C24 C30 1.346(8)
C24 N4 1.431(7)
C24 C25 1.522(8)
C25 C26 1.522(7)
C25 C31 1.528(8)
C25 H25 1.0000
C26 C27 1.345(8)
C26 C42 1.507(8)
C27 C28 1.453(9)
C27 H27 0.9500
C28 C29 1.344(9)
C28 C41 1.513(8)
C29 C30 1.456(8)
C29 H29 0.9500
C30 C40 1.509(8)
C31 C36 1.387(9)
C31 C32 1.389(8)
C32 C33 1.395(8)
C32 H32 0.9500
C33 C34 1.372(10)
C33 H33 0.9500
C34 C35 1.392(11)
C34 H34 0.9500
C35 C36 1.395(10)
C35 H35 0.9500
C36 H36 0.9500
C37 H37A 0.9800
C37 H37B 0.9800
C37 H37C 0.9800
C38 H38A 0.9800
C38 H38B 0.9800
C38 H38C 0.9800
C39 H39A 0.9800
C39 H39B 0.9800
C39 H39C 0.9800
C40 H40A 0.9800
C40 H40B 0.9800
C40 H40C 0.9800
C41 H41A 0.9800
C41 H41B 0.9800
C41 H41C 0.9800
C42 H42A 0.9800
C42 H42B 0.9800
C42 H42C 0.9800
C43 C48 1.543(10)
C43 C44 1.548(8)
C43 P1 1.847(7)
C43 H43 1.0000
C44 C45 1.520(10)
C44 H44A 0.9900
C44 H44B 0.9900
C45 C46 1.529(11)
C45 H45A 0.9900
C45 H45B 0.9900
C46 C47 1.522(10)
C46 H46A 0.9900
C46 H46B 0.9900
C47 C48 1.533(9)
C47 H47A 0.9900
C47 H47B 0.9900
C48 H48A 0.9900
C48 H48B 0.9900
C49 C54 1.527(11)
C49 C50 1.550(9)
C49 P1 1.879(7)
C49 H49 1.0000
C50 C51 1.540(13)
C50 H50A 0.9900
C50 H50B 0.9900
C51 C52 1.517(16)
C51 H51A 0.9900
C51 H51B 0.9900
C52 C53 1.524(12)
C52 H52A 0.9900
C52 H52B 0.9900
C53 C54 1.529(9)
C53 H53A 0.9900
C53 H53B 0.9900
C54 H54A 0.9900
C54 H54B 0.9900
C55 C60 1.536(9)
C55 C56 1.539(10)
C55 P1 1.879(6)
C55 H55 1.0000
C56 C57 1.531(9)
C56 H56A 0.9900
C56 H56B 0.9900
C57 C58 1.519(10)
C57 H57A 0.9900
C57 H57B 0.9900
C58 C59 1.488(12)
C58 H58A 0.9900
C58 H58B 0.9900
C59 C60 1.543(10)
C59 H59A 0.9900
C59 H59B 0.9900
C60 H60A 0.9900
C60 H60B 0.9900
C61 Cl6 1.758(10)
C61 Cl5 1.764(10)
C61 H61A 0.9900
C61 H61B 0.9900
C62 Cl8 1.763(14)
C62 Cl9 1.772(14)
C62 Cl7 1.799(16)
C63 Cl11 1.47(3)
C63 Cl12 1.663(15)
C63 Cl10 1.80(2)
C64 Cl13 1.603(16)
C64 Cl13A 1.747(14)
C64 Cl14 1.789(13)
C64 Cl14A 1.792(14)
Cl1 Ru1 2.4422(14)
Cl2 Ru1 2.4373(14)
Cl13 Cl13A 1.457(7)
Cl13A Cl14 1.876(9)
P1 Ru1 2.4637(15)

loop_
_geom_torsion_atom_site_label_1
_geom_torsion_atom_site_label_2
_geom_torsion_atom_site_label_3
_geom_torsion_atom_site_label_4
_geom_torsion
N1 C2 C3 C4 179.4(6)
C7 C2 C3 C4 -0.2(9)
C2 C3 C4 C5 0.3(10)
C3 C4 C5 C6 -0.7(11)
C3 C4 C5 Cl3 -179.3(5)
C4 C5 C6 C7 1.0(11)
Cl3 C5 C6 C7 179.6(5)
C5 C6 C7 C2 -0.9(10)
C3 C2 C7 C6 0.5(10)
N1 C2 C7 C6 -179.2(6)
N2 C9 C10 C11 -179.1(6)
C14 C9 C10 C11 0.5(10)
C9 C10 C11 C12 0.3(11)
C10 C11 C12 C13 -1.3(14)
C10 C11 C12 Cl4 -179.4(6)
C11 C12 C13 C14 1.4(17)
Cl4 C12 C13 C14 179.5(9)
C12 C13 C14 C9 -0.5(17)
N2 C9 C14 C13 179.2(9)
C10 C9 C14 C13 -0.4(14)
C21 C16 C17 C18 1.9(9)
N3 C16 C17 C18 172.1(5)
C21 C16 C17 C37 -178.5(6)
N3 C16 C17 C37 -8.3(8)
C16 C17 C18 C19 0.7(9)
C37 C17 C18 C19 -179.0(6)
C17 C18 C19 C20 -1.8(9)
C17 C18 C19 C38 179.2(6)
C18 C19 C20 C21 0.5(10)
C38 C19 C20 C21 179.4(6)
C17 C16 C21 C20 -3.2(9)
N3 C16 C21 C20 -173.4(5)
C17 C16 C21 C39 176.6(6)
N3 C16 C21 C39 6.4(9)
C19 C20 C21 C16 2.0(9)
C19 C20 C21 C39 -177.8(6)
N3 C22 C23 N4 7.0(8)
C30 C24 C25 C26 -56.8(7)
N4 C24 C25 C26 135.4(5)
C30 C24 C25 C31 70.5(7)
N4 C24 C25 C31 -97.3(5)
C24 C25 C26 C27 57.6(7)
C31 C25 C26 C27 -72.8(7)
C24 C25 C26 C42 -125.7(5)
C31 C25 C26 C42 103.9(6)
C42 C26 C27 C28 176.0(6)
C25 C26 C27 C28 -7.4(10)
C26 C27 C28 C29 -28.7(10)
C26 C27 C28 C41 156.1(7)
C27 C28 C29 C30 2.0(11)
C41 C28 C29 C30 177.0(6)
N4 C24 C30 C29 173.7(5)
C25 C24 C30 C29 6.4(9)
N4 C24 C30 C40 -4.6(8)
C25 C24 C30 C40 -171.8(5)
C28 C29 C30 C24 26.1(10)
C28 C29 C30 C40 -155.5(7)
C26 C25 C31 C36 -68.2(7)
C24 C25 C31 C36 164.0(6)
C26 C25 C31 C32 111.6(6)
C24 C25 C31 C32 -16.2(8)
C36 C31 C32 C33 1.2(9)
C25 C31 C32 C33 -178.6(5)
C31 C32 C33 C34 -0.2(10)
C32 C33 C34 C35 -1.1(10)
C33 C34 C35 C36 1.4(12)
C32 C31 C36 C35 -0.9(11)
C25 C31 C36 C35 178.9(7)
C34 C35 C36 C31 -0.4(13)
C48 C43 C44 C45 55.2(7)
P1 C43 C44 C45 179.7(5)
C43 C44 C45 C46 -55.1(7)
C44 C45 C46 C47 56.1(8)
C45 C46 C47 C48 -56.8(8)
C46 C47 C48 C43 57.4(8)
C44 C43 C48 C47 -56.4(7)
P1 C43 C48 C47 178.2(4)
C54 C49 C50 C51 54.0(8)
P1 C49 C50 C51 -174.2(6)
C49 C50 C51 C52 -53.6(9)
C50 C51 C52 C53 54.8(10)
C51 C52 C53 C54 -55.8(10)
C50 C49 C54 C53 -56.9(7)
P1 C49 C54 C53 170.3(5)
C52 C53 C54 C49 57.6(9)
C60 C55 C56 C57 56.4(8)
P1 C55 C56 C57 -170.6(5)
C55 C56 C57 C58 -56.9(8)
C56 C57 C58 C59 56.2(9)
C57 C58 C59 C60 -56.6(9)
C56 C55 C60 C59 -55.3(8)
P1 C55 C60 C59 175.2(6)
C58 C59 C60 C55 57.0(9)
Cl14 C64 Cl13 Cl13A -0.5(7)
Cl14A C64 Cl13 Cl13A 112.4(7)
C64 Cl13 Cl13A Cl14 0.5(7)
Cl14 C64 Cl13A Cl13 179.5(7)
Cl14A C64 Cl13A Cl13 -83.0(9)
Cl13 C64 Cl13A Cl14 -179.5(7)
Cl14A C64 Cl13A Cl14 97.5(7)
Cl13 C64 Cl14 Cl13A 0.4(6)
Cl14A C64 Cl14 Cl13A -108.3(9)
Cl13 Cl13A Cl14 C64 -0.5(7)
Ru1 C8 N2 C9 46(5)
C10 C9 N2 C8 -160(3)
C14 C9 N2 C8 21(4)
N4 C15 N3 C16 171.4(6)
Ru1 C15 N3 C16 -20.2(9)
N4 C15 N3 C22 1.2(7)
Ru1 C15 N3 C22 169.6(5)
C21 C16 N3 C15 -84.4(8)
C17 C16 N3 C15 105.1(7)
C21 C16 N3 C22 85.7(7)
C17 C16 N3 C22 -84.7(7)
C23 C22 N3 C15 -5.5(8)
C23 C22 N3 C16 -177.2(6)
N3 C15 N4 C24 -178.3(6)
Ru1 C15 N4 C24 13.4(9)
N3 C15 N4 C23 4.1(7)
Ru1 C15 N4 C23 -164.2(5)
C30 C24 N4 C15 84.0(8)
C25 C24 N4 C15 -107.2(7)
C30 C24 N4 C23 -98.4(7)
C25 C24 N4 C23 70.4(7)
C22 C23 N4 C15 -7.3(8)
C22 C23 N4 C24 174.7(6)
C48 C43 P1 C49 -173.6(4)
C44 C43 P1 C49 62.2(5)
C48 C43 P1 C55 -62.0(5)
C44 C43 P1 C55 173.7(4)
C48 C43 P1 Ru1 63.4(4)
C44 C43 P1 Ru1 -60.8(5)
C54 C49 P1 C43 -168.0(5)
C50 C49 P1 C43 61.7(6)
C54 C49 P1 C55 85.8(5)
C50 C49 P1 C55 -44.5(6)
C54 C49 P1 Ru1 -42.6(5)
C50 C49 P1 Ru1 -172.9(5)
C60 C55 P1 C43 -35.4(6)
C56 C55 P1 C43 -163.7(5)
C60 C55 P1 C49 71.3(6)
C56 C55 P1 C49 -57.0(5)
C60 C55 P1 Ru1 -161.6(5)
C56 C55 P1 Ru1 70.0(5)
N2 C8 Ru1 C1 -3(2)
N2 C8 Ru1 C15 -139.0(19)
N2 C8 Ru1 Cl2 -48.9(19)
N2 C8 Ru1 Cl1 142.0(19)
N2 C8 Ru1 P1 49.7(19)
N1 C1 Ru1 C8 5(3)
N1 C1 Ru1 C15 142(2)
N1 C1 Ru1 Cl2 51(2)
N1 C1 Ru1 Cl1 -139(2)
N1 C1 Ru1 P1 -47(2)
N3 C15 Ru1 C8 174.9(5)
N4 C15 Ru1 C8 -19.0(5)
N3 C15 Ru1 C1 7.0(5)
N4 C15 Ru1 C1 173.1(5)
N3 C15 Ru1 Cl2 91.8(5)
N4 C15 Ru1 Cl2 -102.1(5)
N3 C15 Ru1 Cl1 -91.7(5)
N4 C15 Ru1 Cl1 74.5(5)
C43 P1 Ru1 C8 -83.8(3)
C49 P1 Ru1 C8 158.9(3)
C55 P1 Ru1 C8 34.2(3)
C43 P1 Ru1 C1 82.3(3)
C49 P1 Ru1 C1 -35.0(3)
C55 P1 Ru1 C1 -159.7(3)
C43 P1 Ru1 Cl2 -1.4(2)
C49 P1 Ru1 Cl2 -118.7(2)
C55 P1 Ru1 Cl2 116.6(3)
C43 P1 Ru1 Cl1 -178.4(2)
C49 P1 Ru1 Cl1 64.3(2)
C55 P1 Ru1 Cl1 -60.4(3)
